data_1573891
loop_
_publ_author_name
'G&#xf3;rski, Krzysztof'
'Shelton, Steve'
'Lingagouder, Jaijanarthanan'
'Data, Przemyslaw'
'Jacquemin, Denis'
'Gryko, Daniel T.'

_publ_section_title
;
 1,4-Dihydropyrrolo[3,2-<i>b</i>]pyrrole modified with dibenzoxazepine: a
 highly efficient core for charge-transfer-based OLED emitters.
;
_journal_issue 12
_journal_name_full 'Chemical science'
_journal_page_first 5223
_journal_page_last 5233
_journal_paper_doi 10.1039/d4sc04272g
_journal_volume 16
_journal_year 2025
_chemical_formula_moiety 'C38 H26 F8 N2 O2'
_chemical_formula_sum 'C38 H26 F8 N2 O2'
_chemical_formula_weight 694.61
_space_group_crystal_system triclinic
_space_group_IT_number 2
_space_group_name_Hall '-P 1'
_space_group_name_H-M_alt 'P -1'
_atom_sites_solution_hydrogens mixed
_atom_sites_solution_primary direct
_atom_sites_solution_secondary difmap
_audit_creation_method SHELXL-2014
_audit_update_record
;
2024-06-20 deposited with the CCDC.	2025-02-04 downloaded from the CCDC.
;
_cell_angle_alpha 87.466(2)
_cell_angle_beta 62.402(2)
_cell_angle_gamma 89.609(2)
_cell_formula_units_Z 1
_cell_length_a 9.4208(3)
_cell_length_b 9.8930(3)
_cell_length_c 9.9488(3)
_cell_measurement_reflns_used 1680
_cell_measurement_temperature 296(2)
_cell_measurement_theta_max 68.36
_cell_measurement_theta_min 4.47
_cell_volume 820.83(5)
_computing_cell_refinement 'Bruker SAINT'
_computing_data_collection 'Bruker APEX2'
_computing_data_reduction 'Bruker SAINT'
_computing_molecular_graphics 'Bruker SHELXTL'
_computing_publication_material 'Bruker SHELXTL'
_computing_structure_refinement 'SHELXL-2014 (Sheldrick, 2014)'
_computing_structure_solution 'SHELXL-2014 (Sheldrick, 2014)'
_diffrn_ambient_temperature 296(2)
_diffrn_measured_fraction_theta_full 0.979
_diffrn_measured_fraction_theta_max 0.970
_diffrn_measurement_device_type 'Bruker APEX-II CCD'
_diffrn_measurement_method '\f and \w scans'
_diffrn_radiation_monochromator graphite
_diffrn_radiation_type CuK\a
_diffrn_radiation_wavelength 1.54178
_diffrn_reflns_av_R_equivalents 0.0645
_diffrn_reflns_av_unetI/netI 0.0604
_diffrn_reflns_Laue_measured_fraction_full 0.979
_diffrn_reflns_Laue_measured_fraction_max 0.970
_diffrn_reflns_limit_h_max 11
_diffrn_reflns_limit_h_min -11
_diffrn_reflns_limit_k_max 11
_diffrn_reflns_limit_k_min -11
_diffrn_reflns_limit_l_max 11
_diffrn_reflns_limit_l_min -11
_diffrn_reflns_number 21362
_diffrn_reflns_point_group_measured_fraction_full 0.979
_diffrn_reflns_point_group_measured_fraction_max 0.970
_diffrn_reflns_theta_full 67.679
_diffrn_reflns_theta_max 68.361
_diffrn_reflns_theta_min 4.474
_diffrn_source 'fine-focus sealed tube'
_exptl_absorpt_coefficient_mu 1.020
_exptl_absorpt_correction_T_max 0.8860
_exptl_absorpt_correction_T_min 0.7470
_exptl_absorpt_correction_type numerical
_exptl_absorpt_process_details sadabs
_exptl_crystal_colour colourless-yellow
_exptl_crystal_density_diffrn 1.405
_exptl_crystal_density_method 'not measured'
_exptl_crystal_description prism
_exptl_crystal_F_000 356
_exptl_crystal_size_max 0.304
_exptl_crystal_size_mid 0.174
_exptl_crystal_size_min 0.122
_refine_diff_density_max 0.394
_refine_diff_density_min -0.232
_refine_diff_density_rms 0.047
_refine_ls_extinction_method none
_refine_ls_goodness_of_fit_ref 1.058
_refine_ls_hydrogen_treatment mixed
_refine_ls_matrix_type full
_refine_ls_number_parameters 245
_refine_ls_number_reflns 2927
_refine_ls_number_restraints 0
_refine_ls_restrained_S_all 1.058
_refine_ls_R_factor_all 0.1118
_refine_ls_R_factor_gt 0.0549
_refine_ls_shift/su_max 0.000
_refine_ls_shift/su_mean 0.000
_refine_ls_structure_factor_coef Fsqd
_refine_ls_weighting_details 'w=1/[\s^2^(Fo^2^)+(0.0608P)^2^+0.3215P] where P=(Fo^2^+2Fc^2^)/3'
_refine_ls_weighting_scheme calc
_refine_ls_wR_factor_gt 0.1297
_refine_ls_wR_factor_ref 0.1549
_reflns_Friedel_coverage 0.000
_reflns_number_gt 1680
_reflns_number_total 2927
_reflns_threshold_expression 'I > 2\s(I)'
_cod_data_source_file d4sc04272g2.cif
_cod_data_source_block KGO0172_2a_0m
_cod_depositor_comments 'Adding full bibliography for 1573891.cif.'
_cod_database_code 1573891
_shelx_space_group_comment
;
The symmetry employed for this shelxl refinement is uniquely defined
by the following loop, which should always be used as a source of
symmetry information in preference to the above space-group names.
They are only intended as comments.
;
_shelx_estimated_absorpt_t_min 0.747
_shelx_estimated_absorpt_t_max 0.886
_shelxl_version_number 2014-3

loop_
_space_group_symop_operation_xyz
'x, y, z'
'-x, -y, -z'

loop_
_atom_site_label
_atom_site_type_symbol
_atom_site_fract_x
_atom_site_fract_y
_atom_site_fract_z
_atom_site_U_iso_or_equiv
_atom_site_adp_type
_atom_site_occupancy
_atom_site_site_symmetry_order
_atom_site_calc_flag
_atom_site_refinement_flags_posn
_atom_site_refinement_flags_adp
_atom_site_refinement_flags_occupancy
_atom_site_disorder_assembly
_atom_site_disorder_group
F1 F 0.1307(2) 0.67549(18) 1.1277(2) 0.0729(6) Uani 1 1 d . . . . .
F2 F 0.0686(2) 0.42642(19) 1.0809(3) 0.0883(7) Uani 1 1 d . . . . .
F3 F 0.2979(3) 0.27994(19) 0.8635(3) 0.1029(8) Uani 1 1 d . . . . .
F4 F 0.5960(3) 0.38831(18) 0.6964(2) 0.0880(7) Uani 1 1 d . . . . .
O1 O 0.6747(2) 0.63150(19) 0.7524(2) 0.0526(6) Uani 1 1 d . . . . .
N1 N 0.5570(3) 0.8868(2) 0.8577(2) 0.0407(6) Uani 1 1 d . . . . .
C1 C 0.6325(4) 1.1332(3) 0.8955(3) 0.0427(7) Uani 1 1 d . . . . .
C2 C 0.5561(3) 1.0060(3) 0.9254(3) 0.0391(7) Uani 1 1 d . . . . .
C3 C 0.4378(3) 0.8017(3) 0.9699(3) 0.0409(7) Uani 1 1 d . . . . .
C4 C 0.4017(4) 0.6671(3) 0.9398(3) 0.0426(7) Uani 1 1 d . . . . .
C5 C 0.2501(4) 0.6073(3) 1.0202(4) 0.0518(8) Uani 1 1 d . . . . .
C6 C 0.2160(4) 0.4792(3) 0.9966(4) 0.0615(9) Uani 1 1 d . . . . .
C7 C 0.3304(5) 0.4061(3) 0.8879(4) 0.0666(10) Uani 1 1 d . . . . .
C8 C 0.4820(5) 0.4608(3) 0.8037(4) 0.0585(9) Uani 1 1 d . . . . .
C9 C 0.5175(4) 0.5886(3) 0.8306(3) 0.0468(8) Uani 1 1 d . . . . .
C10 C 0.7009(4) 0.7406(3) 0.6486(3) 0.0447(7) Uani 1 1 d . . . . .
C11 C 0.6440(3) 0.8668(3) 0.6999(3) 0.0381(7) Uani 1 1 d . . . . .
C12 C 0.6794(3) 0.9748(3) 0.5950(3) 0.0406(7) Uani 1 1 d . . . . .
C13 C 0.7733(3) 0.9591(3) 0.4409(3) 0.0442(7) Uani 1 1 d . . . . .
C14 C 0.8268(4) 0.8300(3) 0.3936(4) 0.0565(9) Uani 1 1 d . . . . .
C15 C 0.7902(4) 0.7216(3) 0.4963(4) 0.0594(9) Uani 1 1 d . . . . .
C16 C 0.8231(4) 1.0791(3) 0.3250(3) 0.0524(8) Uani 1 1 d . . . . .
C17 C 0.7989(5) 1.0414(4) 0.1881(4) 0.0921(13) Uani 1 1 d . . . . .
H17A H 0.8309 1.1165 0.1152 0.138 Uiso 1 1 calc R U . . .
H17B H 0.6880 1.0198 0.2219 0.138 Uiso 1 1 calc R U . . .
H17C H 0.8629 0.9644 0.1420 0.138 Uiso 1 1 calc R U . . .
C18 C 0.9994(5) 1.1051(5) 0.2676(6) 0.130(2) Uani 1 1 d . . . . .
H18A H 1.0390 1.1653 0.1790 0.194 Uiso 1 1 calc R U . . .
H18B H 1.0554 1.0211 0.2420 0.194 Uiso 1 1 calc R U . . .
H18C H 1.0163 1.1455 0.3451 0.194 Uiso 1 1 calc R U . . .
C19 C 0.7231(5) 1.2014(3) 0.3872(4) 0.0967(15) Uani 1 1 d . . . . .
H19A H 0.7477 1.2387 0.4616 0.145 Uiso 1 1 calc R U . . .
H19B H 0.6118 1.1761 0.4336 0.145 Uiso 1 1 calc R U . . .
H19C H 0.7459 1.2678 0.3062 0.145 Uiso 1 1 calc R U . . .
H1 H 0.718(3) 1.173(3) 0.799(3) 0.054(8) Uiso 1 1 d . . . . .
H12 H 0.633(3) 1.062(2) 0.632(3) 0.035(7) Uiso 1 1 d . . . . .
H14 H 0.893(3) 0.816(3) 0.282(4) 0.058(9) Uiso 1 1 d . . . . .
H15 H 0.825(4) 0.629(3) 0.464(3) 0.072(10) Uiso 1 1 d . . . . .

loop_
_atom_site_aniso_label
_atom_site_aniso_U_11
_atom_site_aniso_U_22
_atom_site_aniso_U_33
_atom_site_aniso_U_23
_atom_site_aniso_U_13
_atom_site_aniso_U_12
F1 0.0564(12) 0.0593(12) 0.0794(14) 0.0013(10) -0.0117(11) -0.0117(9)
F2 0.0862(15) 0.0651(13) 0.1142(18) 0.0230(12) -0.0489(14) -0.0342(11)
F3 0.152(2) 0.0465(12) 0.128(2) -0.0079(12) -0.0794(18) -0.0218(12)
F4 0.1332(19) 0.0467(11) 0.0725(14) -0.0183(10) -0.0366(14) 0.0157(12)
O1 0.0602(14) 0.0430(12) 0.0469(13) 0.0022(10) -0.0188(12) 0.0093(10)
N1 0.0479(14) 0.0366(13) 0.0297(14) -0.0003(10) -0.0114(12) -0.0036(11)
C1 0.0463(18) 0.0397(17) 0.0330(18) 0.0025(14) -0.0110(16) -0.0060(14)
C2 0.0451(17) 0.0367(16) 0.0279(14) -0.0011(12) -0.0105(13) -0.0023(13)
C3 0.0461(18) 0.0353(16) 0.0360(17) 0.0009(13) -0.0148(15) -0.0027(13)
C4 0.0547(19) 0.0347(16) 0.0381(17) 0.0009(13) -0.0214(16) -0.0025(14)
C5 0.057(2) 0.0446(19) 0.049(2) 0.0031(15) -0.0206(18) -0.0014(16)
C6 0.071(2) 0.046(2) 0.072(3) 0.0148(18) -0.038(2) -0.0201(18)
C7 0.103(3) 0.0343(19) 0.078(3) 0.0008(18) -0.056(3) -0.012(2)
C8 0.091(3) 0.0367(18) 0.050(2) -0.0069(15) -0.034(2) 0.0085(18)
C9 0.062(2) 0.0361(17) 0.0422(19) 0.0030(14) -0.0239(17) 0.0000(15)
C10 0.0501(18) 0.0395(17) 0.0390(18) -0.0009(14) -0.0161(16) 0.0037(14)
C11 0.0392(16) 0.0430(17) 0.0284(16) -0.0039(13) -0.0123(14) 0.0008(13)
C12 0.0419(17) 0.0407(18) 0.0325(18) -0.0015(13) -0.0115(15) 0.0002(14)
C13 0.0436(17) 0.0518(19) 0.0331(18) -0.0015(14) -0.0143(15) 0.0002(14)
C14 0.066(2) 0.060(2) 0.0308(19) -0.0070(16) -0.0111(18) 0.0054(17)
C15 0.072(2) 0.048(2) 0.045(2) -0.0088(17) -0.0157(19) 0.0126(18)
C16 0.0522(19) 0.056(2) 0.0412(19) 0.0055(15) -0.0154(16) -0.0023(16)
C17 0.119(4) 0.103(3) 0.054(2) 0.011(2) -0.041(3) 0.008(3)
C18 0.079(3) 0.127(4) 0.173(5) 0.082(4) -0.057(3) -0.051(3)
C19 0.139(4) 0.059(2) 0.056(2) 0.0088(19) -0.016(3) 0.014(2)

loop_
_atom_type_symbol
_atom_type_description
_atom_type_scat_dispersion_real
_atom_type_scat_dispersion_imag
_atom_type_scat_source
C C 0.0181 0.0091 'International Tables Vol C Tables 4.2.6.8 and 6.1.1.4'
H H 0.0000 0.0000 'International Tables Vol C Tables 4.2.6.8 and 6.1.1.4'
N N 0.0311 0.0180 'International Tables Vol C Tables 4.2.6.8 and 6.1.1.4'
O O 0.0492 0.0322 'International Tables Vol C Tables 4.2.6.8 and 6.1.1.4'
F F 0.0727 0.0534 'International Tables Vol C Tables 4.2.6.8 and 6.1.1.4'

loop_
_geom_angle_atom_site_label_1
_geom_angle_atom_site_label_2
_geom_angle_atom_site_label_3
_geom_angle
_geom_angle_site_symmetry_1
_geom_angle_site_symmetry_3
_geom_angle_publ_flag
C9 O1 C10 114.0(2) . . ?
C2 N1 C3 106.8(2) . . ?
C2 N1 C11 124.8(2) . . ?
C3 N1 C11 127.7(2) . . ?
C3 C1 C2 106.1(2) 2_677 . ?
C3 C1 H1 124.4(16) 2_677 . ?
C2 C1 H1 129.5(16) . . ?
C2 C2 N1 108.4(3) 2_677 . ?
C2 C2 C1 109.4(3) 2_677 . ?
N1 C2 C1 142.1(2) . . ?
C1 C3 N1 109.2(2) 2_677 . ?
C1 C3 C4 128.1(2) 2_677 . ?
N1 C3 C4 122.7(2) . . ?
C9 C4 C5 115.7(3) . . ?
C9 C4 C3 122.0(3) . . ?
C5 C4 C3 122.3(3) . . ?
F1 C5 C6 117.3(3) . . ?
F1 C5 C4 119.9(3) . . ?
C6 C5 C4 122.8(3) . . ?
F2 C6 C7 120.1(3) . . ?
F2 C6 C5 119.7(3) . . ?
C7 C6 C5 120.1(3) . . ?
F3 C7 C6 120.6(4) . . ?
F3 C7 C8 119.9(4) . . ?
C6 C7 C8 119.5(3) . . ?
F4 C8 C7 119.7(3) . . ?
F4 C8 C9 120.1(3) . . ?
C7 C8 C9 120.3(3) . . ?
O1 C9 C8 117.0(3) . . ?
O1 C9 C4 121.3(3) . . ?
C8 C9 C4 121.5(3) . . ?
C15 C10 C11 120.7(3) . . ?
C15 C10 O1 119.1(3) . . ?
C11 C10 O1 120.1(2) . . ?
C10 C11 C12 118.9(3) . . ?
C10 C11 N1 120.4(2) . . ?
C12 C11 N1 120.7(2) . . ?
C13 C12 C11 121.6(3) . . ?
C13 C12 H12 120.2(14) . . ?
C11 C12 H12 118.2(14) . . ?
C12 C13 C14 117.8(3) . . ?
C12 C13 C16 122.1(3) . . ?
C14 C13 C16 120.1(3) . . ?
C15 C14 C13 121.3(3) . . ?
C15 C14 H14 119.8(16) . . ?
C13 C14 H14 119.0(16) . . ?
C10 C15 C14 119.8(3) . . ?
C10 C15 H15 118.0(18) . . ?
C14 C15 H15 122.2(18) . . ?
C19 C16 C18 113.3(3) . . ?
C19 C16 C13 112.7(3) . . ?
C18 C16 C13 107.8(3) . . ?
C19 C16 C17 105.9(3) . . ?
C18 C16 C17 107.4(3) . . ?
C13 C16 C17 109.6(3) . . ?
C16 C17 H17A 109.5 . . ?
C16 C17 H17B 109.5 . . ?
H17A C17 H17B 109.5 . . ?
C16 C17 H17C 109.5 . . ?
H17A C17 H17C 109.5 . . ?
H17B C17 H17C 109.5 . . ?
C16 C18 H18A 109.5 . . ?
C16 C18 H18B 109.5 . . ?
H18A C18 H18B 109.5 . . ?
C16 C18 H18C 109.5 . . ?
H18A C18 H18C 109.5 . . ?
H18B C18 H18C 109.5 . . ?
C16 C19 H19A 109.5 . . ?
C16 C19 H19B 109.5 . . ?
H19A C19 H19B 109.5 . . ?
C16 C19 H19C 109.5 . . ?
H19A C19 H19C 109.5 . . ?
H19B C19 H19C 109.5 . . ?

loop_
_geom_bond_atom_site_label_1
_geom_bond_atom_site_label_2
_geom_bond_distance
_geom_bond_site_symmetry_2
_geom_bond_publ_flag
F1 C5 1.342(3) . ?
F2 C6 1.340(4) . ?
F3 C7 1.346(3) . ?
F4 C8 1.342(4) . ?
O1 C9 1.375(4) . ?
O1 C10 1.401(3) . ?
N1 C2 1.382(3) . ?
N1 C3 1.409(3) . ?
N1 C11 1.417(3) . ?
C1 C3 1.377(4) 2_677 ?
C1 C2 1.404(4) . ?
C1 H1 0.99(3) . ?
C2 C2 1.366(5) 2_677 ?
C3 C1 1.377(4) 2_677 ?
C3 C4 1.454(4) . ?
C4 C9 1.393(4) . ?
C4 C5 1.393(4) . ?
C5 C6 1.367(4) . ?
C6 C7 1.354(5) . ?
C7 C8 1.377(5) . ?
C8 C9 1.378(4) . ?
C10 C15 1.372(4) . ?
C10 C11 1.378(4) . ?
C11 C12 1.388(4) . ?
C12 C13 1.385(4) . ?
C12 H12 0.97(2) . ?
C13 C14 1.389(4) . ?
C13 C16 1.532(4) . ?
C14 C15 1.376(4) . ?
C14 H14 1.01(3) . ?
C15 H15 0.99(3) . ?
C16 C19 1.499(4) . ?
C16 C18 1.505(5) . ?
C16 C17 1.542(5) . ?
C17 H17A 0.9600 . ?
C17 H17B 0.9600 . ?
C17 H17C 0.9600 . ?
C18 H18A 0.9600 . ?
C18 H18B 0.9600 . ?
C18 H18C 0.9600 . ?
C19 H19A 0.9600 . ?
C19 H19B 0.9600 . ?
C19 H19C 0.9600 . ?

loop_
_geom_torsion_atom_site_label_1
_geom_torsion_atom_site_label_2
_geom_torsion_atom_site_label_3
_geom_torsion_atom_site_label_4
_geom_torsion
_geom_torsion_site_symmetry_1
_geom_torsion_site_symmetry_2
_geom_torsion_site_symmetry_3
_geom_torsion_site_symmetry_4
_geom_torsion_publ_flag
C3 N1 C2 C2 1.6(4) . . . 2_677 ?
C11 N1 C2 C2 172.2(3) . . . 2_677 ?
C3 N1 C2 C1 179.4(4) . . . . ?
C11 N1 C2 C1 -10.0(6) . . . . ?
C3 C1 C2 C2 -0.7(4) 2_677 . . 2_677 ?
C3 C1 C2 N1 -178.5(4) 2_677 . . . ?
C2 N1 C3 C1 -1.1(3) . . . 2_677 ?
C11 N1 C3 C1 -171.4(3) . . . 2_677 ?
C2 N1 C3 C4 178.9(3) . . . . ?
C11 N1 C3 C4 8.7(4) . . . . ?
C1 C3 C4 C9 -150.1(3) 2_677 . . . ?
N1 C3 C4 C9 29.8(4) . . . . ?
C1 C3 C4 C5 28.5(5) 2_677 . . . ?
N1 C3 C4 C5 -151.5(3) . . . . ?
C9 C4 C5 F1 -180.0(3) . . . . ?
C3 C4 C5 F1 1.3(4) . . . . ?
C9 C4 C5 C6 1.1(4) . . . . ?
C3 C4 C5 C6 -177.6(3) . . . . ?
F1 C5 C6 F2 -0.8(5) . . . . ?
C4 C5 C6 F2 178.2(3) . . . . ?
F1 C5 C6 C7 178.8(3) . . . . ?
C4 C5 C6 C7 -2.2(5) . . . . ?
F2 C6 C7 F3 -0.1(5) . . . . ?
C5 C6 C7 F3 -179.7(3) . . . . ?
F2 C6 C7 C8 -179.0(3) . . . . ?
C5 C6 C7 C8 1.3(5) . . . . ?
F3 C7 C8 F4 0.7(5) . . . . ?
C6 C7 C8 F4 179.7(3) . . . . ?
F3 C7 C8 C9 -178.4(3) . . . . ?
C6 C7 C8 C9 0.6(5) . . . . ?
C10 O1 C9 C8 114.2(3) . . . . ?
C10 O1 C9 C4 -70.2(3) . . . . ?
F4 C8 C9 O1 -5.2(4) . . . . ?
C7 C8 C9 O1 173.9(3) . . . . ?
F4 C8 C9 C4 179.2(3) . . . . ?
C7 C8 C9 C4 -1.6(5) . . . . ?
C5 C4 C9 O1 -174.6(3) . . . . ?
C3 C4 C9 O1 4.2(4) . . . . ?
C5 C4 C9 C8 0.8(4) . . . . ?
C3 C4 C9 C8 179.6(3) . . . . ?
C9 O1 C10 C15 -113.8(3) . . . . ?
C9 O1 C10 C11 69.4(3) . . . . ?
C15 C10 C11 C12 -0.5(4) . . . . ?
O1 C10 C11 C12 176.3(3) . . . . ?
C15 C10 C11 N1 -177.6(3) . . . . ?
O1 C10 C11 N1 -0.8(4) . . . . ?
C2 N1 C11 C10 149.4(3) . . . . ?
C3 N1 C11 C10 -42.0(4) . . . . ?
C2 N1 C11 C12 -27.7(4) . . . . ?
C3 N1 C11 C12 141.0(3) . . . . ?
C10 C11 C12 C13 -1.5(4) . . . . ?
N1 C11 C12 C13 175.6(3) . . . . ?
C11 C12 C13 C14 2.2(4) . . . . ?
C11 C12 C13 C16 -175.6(3) . . . . ?
C12 C13 C14 C15 -1.1(5) . . . . ?
C16 C13 C14 C15 176.8(3) . . . . ?
C11 C10 C15 C14 1.5(5) . . . . ?
O1 C10 C15 C14 -175.3(3) . . . . ?
C13 C14 C15 C10 -0.7(5) . . . . ?
C12 C13 C16 C19 -17.1(4) . . . . ?
C14 C13 C16 C19 165.1(3) . . . . ?
C12 C13 C16 C18 108.7(4) . . . . ?
C14 C13 C16 C18 -69.1(4) . . . . ?
C12 C13 C16 C17 -134.7(3) . . . . ?
C14 C13 C16 C17 47.5(4) . . . . ?
